data_7720305
loop_
_publ_author_name
'Petrov, Pavel A.'
'Dmitriev, Alexey A.'
'Semikina, Anastasiia D.'
'Eltsov, Ilia V.'
'Sukhikh, Taisiya S.'
'Lavrov, Alexander N.'
'Gushchin, Artem L.'
'Sokolov, Maxim N.'
'Gritsan, Nina P.'

_publ_section_title
;
 Electronic structure and magnetic properties of rhenium complexes with an
 iminoxolene ligand: experimental and computational studies.
;
_journal_issue 8
_journal_name_full 'Dalton transactions (Cambridge, England : 2003)'
_journal_page_first 3428
_journal_page_last 3441
_journal_paper_doi 10.1039/d5dt02698a
_journal_volume 55
_journal_year 2026
_chemical_formula_moiety 'C26 H37 Cl4 N O Re, C10 H10 Co, 0.5(C4 H8 O)'
_chemical_formula_sum 'C38 H51 Cl4 Co N O1.5 Re'
_chemical_formula_weight 932.72
_space_group_crystal_system monoclinic
_space_group_IT_number 15
_space_group_name_Hall '-C 2yc'
_space_group_name_H-M_alt 'C 1 2/c 1'
_atom_sites_solution_hydrogens geom
_atom_sites_solution_primary dual
_audit_creation_date 2025-10-04
_audit_creation_method
;
Olex2 1.5
(compiled 2025.07.13 svn.rb7424aed for OlexSys, GUI svn.r7314)
;
_audit_update_record
;
2025-10-04 deposited with the CCDC.	2026-01-02 downloaded from the CCDC.
;
_cell_angle_alpha 90
_cell_angle_beta 101.752(4)
_cell_angle_gamma 90
_cell_formula_units_Z 8
_cell_length_a 40.471(3)
_cell_length_b 10.0512(6)
_cell_length_c 19.8546(14)
_cell_measurement_reflns_used 1752
_cell_measurement_temperature 150(2)
_cell_measurement_theta_max 70.07
_cell_measurement_theta_min 24.20
_cell_volume 7907.2(9)
_computing_cell_refinement 'Bruker SAINT'
_computing_data_collection 'Bruker APEX3'
_computing_data_reduction 'Bruker SAINT'
_computing_molecular_graphics 'Olex2 1.5 (Dolomanov et al., 2009)'
_computing_publication_material 'Olex2 1.5 (Dolomanov et al., 2009)'
_computing_structure_refinement 'SHELXL 2014/7 (Sheldrick, 2015)'
_computing_structure_solution 'SHELXT  (Sheldrick, 2015)'
_diffrn_ambient_temperature 150(2)
_diffrn_detector PIXEL
_diffrn_detector_area_resol_mean 7.41
_diffrn_detector_type 'Bruker PHOTON III area detector'
_diffrn_measured_fraction_theta_full 0.968
_diffrn_measured_fraction_theta_max 0.955
_diffrn_measurement_device 'three-circle diffractometer'
_diffrn_measurement_device_type 'Bruker D8 Venture diffractometer'
_diffrn_measurement_method '\w and \f scans'
_diffrn_radiation_monochromator 'Incoatec HELIOS multilayer mirrors'
_diffrn_radiation_type CuK\a
_diffrn_radiation_wavelength 1.54178
_diffrn_reflns_av_R_equivalents 0.1077
_diffrn_reflns_av_unetI/netI 0.0907
_diffrn_reflns_Laue_measured_fraction_full 0.968
_diffrn_reflns_Laue_measured_fraction_max 0.955
_diffrn_reflns_limit_h_max 48
_diffrn_reflns_limit_h_min -49
_diffrn_reflns_limit_k_max 11
_diffrn_reflns_limit_k_min -10
_diffrn_reflns_limit_l_max 23
_diffrn_reflns_limit_l_min -12
_diffrn_reflns_number 7203
_diffrn_reflns_point_group_measured_fraction_full 0.968
_diffrn_reflns_point_group_measured_fraction_max 0.955
_diffrn_reflns_theta_full 67.679
_diffrn_reflns_theta_max 70.239
_diffrn_reflns_theta_min 2.230
_diffrn_source 'Incoatec IuS3.0 microfocus X-ray tube'
_diffrn_source_current 1.1
_diffrn_source_power 0.05500000000000001
_diffrn_source_voltage 50.0
_exptl_absorpt_coefficient_mu 11.902
_exptl_absorpt_correction_T_max 0.7533
_exptl_absorpt_correction_T_min 0.4940
_exptl_absorpt_correction_type multi-scan
_exptl_absorpt_process_details
;
SADABS-2016/2 (Bruker,2016/2) was used for absorption correction.
wR2(int) was 0.1279 before and 0.0878 after correction.
The Ratio of minimum to maximum transmission is 0.6558.
The \l/2 correction factor is Not present.
;
_exptl_crystal_colour brown
_exptl_crystal_colour_primary brown
_exptl_crystal_density_diffrn 1.567
_exptl_crystal_description plate
_exptl_crystal_F_000 3744
_exptl_crystal_size_max 0.13
_exptl_crystal_size_mid 0.12
_exptl_crystal_size_min 0.03
_refine_diff_density_max 2.057
_refine_diff_density_min -1.581
_refine_diff_density_rms 0.194
_refine_ls_extinction_method none
_refine_ls_goodness_of_fit_ref 1.079
_refine_ls_hydrogen_treatment constr
_refine_ls_matrix_type full
_refine_ls_number_parameters 506
_refine_ls_number_reflns 7203
_refine_ls_number_restraints 150
_refine_ls_restrained_S_all 1.070
_refine_ls_R_factor_all 0.0614
_refine_ls_R_factor_gt 0.0565
_refine_ls_shift/su_max 0.001
_refine_ls_shift/su_mean 0.000
_refine_ls_structure_factor_coef Fsqd
_refine_ls_weighting_details 'w=1/[\s^2^(Fo^2^)+(0.0506P)^2^+67.5692P] where P=(Fo^2^+2Fc^2^)/3'
_refine_ls_weighting_scheme calc
_refine_ls_wR_factor_gt 0.1391
_refine_ls_wR_factor_ref 0.1426
_reflns_Friedel_coverage 0.000
_reflns_number_gt 6464
_reflns_number_total 7203
_reflns_threshold_expression 'I > 2\s(I)'
_cod_data_source_file d5dt02698a2.cif
_cod_data_source_block pre3_pl
_cod_original_formula_sum 'C38 H51 Cl4 Co N O1.50 Re'
_cod_database_code 7720305
_shelx_shelxl_version_number 2014/7
_shelx_space_group_comment
;
The symmetry employed for this shelxl refinement is uniquely defined
by the following loop, which should always be used as a source of
symmetry information in preference to the above space-group names.
They are only intended as comments.
;
_shelx_estimated_absorpt_t_max 0.717
_shelx_estimated_absorpt_t_min 0.307
_olex2_refinement_description
;
1. Twinned data refinement
 Scales: 0.888(3)
 0.112(3)
2. Fixed Uiso
 At 1.2 times of:
  All C(H) groups, All C(H,H) groups
 At 1.5 times of:
  All C(H,H,H) groups
3. Rigid body (RIGU) restrains
 C32A, C33A, C34A, C35A, C36A
 with sigma for 1-2 distances of 0.004 and sigma for 1-3 distances of 0.004
 C30B, C29B, C28B, C27B, C31B
 with sigma for 1-2 distances of 0.004 and sigma for 1-3 distances of 0.004
 C34B, C33B, C32B, C36B, C35B
 with sigma for 1-2 distances of 0.004 and sigma for 1-3 distances of 0.004
 C28A, C27A, C31A, C30A, C29A
 with sigma for 1-2 distances of 0.004 and sigma for 1-3 distances of 0.004
 O1S, C2S, C5S, C3S, C4S
 with sigma for 1-2 distances of 0.004 and sigma for 1-3 distances of 0.004
4. Others
 Fixed Sof: Co1A(0.5) C28A(0.5) H28A(0.5) C27A(0.5) H27A(0.5) C31A(0.5)
 H31A(0.5) C30A(0.5) H30A(0.5) C29A(0.5) H29A(0.5) C32A(0.5) H32A(0.5)
 C33A(0.5) H33A(0.5) C34A(0.5) H34A(0.5) C35A(0.5) H35A(0.5) C36A(0.5)
 H36A(0.5) Co1B(0.5) C30B(0.5) H30B(0.5) C29B(0.5) H29B(0.5) C28B(0.5)
 H28B(0.5) C27B(0.5) H27B(0.5) C31B(0.5) H31B(0.5) C34B(0.5) H34B(0.5)
 C33B(0.5) H33B(0.5) C32B(0.5) H32B(0.5) C36B(0.5) H36B(0.5) C35B(0.5)
 H35B(0.5) O1S(0.5) C2S(0.5) H2SA(0.5) H2SB(0.5) C3S(0.5) H3SA(0.5) H3SB(0.5)
 C4S(0.5) H4SA(0.5) H4SB(0.5) C5S(0.5) H5SA(0.5) H5SB(0.5)
5.a Ternary CH refined with riding coordinates:
 C21(H21), C24(H24)
5.b Secondary CH2 refined with riding coordinates:
 C2S(H2SA,H2SB), C3S(H3SA,H3SB), C4S(H4SA,H4SB), C5S(H5SA,H5SB)
5.c Me refined with riding coordinates:
 C8(H8A,H8B,H8C), C9(H9A,H9B,H9C), C10(H10A,H10B,H10C), C12(H12A,H12B,H12C),
 C13(H13A,H13B,H13C), C14(H14A,H14B,H14C), C22(H22A,H22B,H22C), C23(H23A,H23B,
 H23C), C25(H25A,H25B,H25C), C26(H26A,H26B,H26C)
5.d Aromatic/amide H refined with riding coordinates:
 C2(H2), C4(H4), C17(H17), C18(H18), C19(H19), C28A(H28A), C27A(H27A),
 C31A(H31A), C30A(H30A), C29A(H29A), C32A(H32A), C33A(H33A), C34A(H34A),
 C35A(H35A), C36A(H36A), C30B(H30B), C29B(H29B), C28B(H28B), C27B(H27B),
 C31B(H31B), C34B(H34B), C33B(H33B), C32B(H32B), C36B(H36B), C35B(H35B)
5.e Fitted pentagon refined as free rotating group:
 C28A(C27A,C31A,C30A,C29A), C32A(C33A,C34A,C35A,C36A), C30B(C29B,C28B,C27B,
 C31B), C34B(C33B,C32B,C36B,C35B)
;
_olex2_submission_special_instructions 'No special instructions were received'

loop_
_space_group_symop_operation_xyz
'x, y, z'
'-x, y, -z+1/2'
'x+1/2, y+1/2, z'
'-x+1/2, y+1/2, -z+1/2'
'-x, -y, -z'
'x, -y, z-1/2'
'-x+1/2, -y+1/2, -z'
'x+1/2, -y+1/2, z-1/2'

loop_
_atom_site_label
_atom_site_type_symbol
_atom_site_fract_x
_atom_site_fract_y
_atom_site_fract_z
_atom_site_U_iso_or_equiv
_atom_site_adp_type
_atom_site_occupancy
_atom_site_site_symmetry_order
_atom_site_calc_flag
_atom_site_refinement_flags_posn
_atom_site_refinement_flags_adp
_atom_site_refinement_flags_occupancy
_atom_site_disorder_assembly
_atom_site_disorder_group
Re1 Re 0.39526(2) 0.80252(3) 0.34812(2) 0.02094(12) Uani 1 1 d . . . . .
Cl1 Cl 0.43209(5) 0.71655(19) 0.28005(10) 0.0409(4) Uani 1 1 d . . . . .
Cl2 Cl 0.42842(4) 0.70643(18) 0.44509(9) 0.0369(4) Uani 1 1 d . . . . .
Cl3 Cl 0.36483(5) 0.92447(19) 0.41541(11) 0.0432(4) Uani 1 1 d . . . . .
Cl4 Cl 0.42850(4) 0.99893(17) 0.35039(10) 0.0354(4) Uani 1 1 d . . . . .
O1 O 0.36459(11) 0.8606(5) 0.2624(2) 0.0303(10) Uani 1 1 d . . . . .
N1 N 0.36193(12) 0.6528(5) 0.3310(2) 0.0185(10) Uani 1 1 d . . . . .
C1 C 0.33601(15) 0.6656(6) 0.2748(3) 0.0204(12) Uani 1 1 d . . . . .
C2 C 0.30904(15) 0.5764(6) 0.2541(3) 0.0216(12) Uani 1 1 d . . . . .
H2 H 0.3070 0.4990 0.2805 0.026 Uiso 1 1 calc R U . . .
C3 C 0.28573(15) 0.6032(7) 0.1953(3) 0.0241(13) Uani 1 1 d . . . . .
C4 C 0.29020(15) 0.7160(7) 0.1552(3) 0.0261(14) Uani 1 1 d . . . . .
H4 H 0.2745 0.7297 0.1132 0.031 Uiso 1 1 calc R U . . .
C5 C 0.31608(15) 0.8077(7) 0.1736(3) 0.0247(13) Uani 1 1 d . . . . .
C6 C 0.33869(15) 0.7821(7) 0.2364(3) 0.0234(13) Uani 1 1 d . . . . .
C7 C 0.32080(16) 0.9268(8) 0.1286(3) 0.0295(14) Uani 1 1 d . . . . .
C8 C 0.2962(2) 0.9249(9) 0.0595(4) 0.0400(18) Uani 1 1 d . . . . .
H8A H 0.3002 1.0029 0.0326 0.060 Uiso 1 1 calc R U . . .
H8B H 0.2997 0.8437 0.0345 0.060 Uiso 1 1 calc R U . . .
H8C H 0.2730 0.9270 0.0670 0.060 Uiso 1 1 calc R U . . .
C9 C 0.3153(2) 1.0534(8) 0.1676(4) 0.0395(17) Uani 1 1 d . . . . .
H9A H 0.3311 1.0549 0.2121 0.059 Uiso 1 1 calc R U . . .
H9B H 0.3192 1.1314 0.1406 0.059 Uiso 1 1 calc R U . . .
H9C H 0.2921 1.0551 0.1750 0.059 Uiso 1 1 calc R U . . .
C10 C 0.35687(18) 0.9255(10) 0.1134(4) 0.045(2) Uani 1 1 d . . . . .
H10A H 0.3735 0.9266 0.1568 0.067 Uiso 1 1 calc R U . . .
H10B H 0.3599 0.8450 0.0875 0.067 Uiso 1 1 calc R U . . .
H10C H 0.3600 1.0042 0.0862 0.067 Uiso 1 1 calc R U . . .
C11 C 0.25530(16) 0.5118(8) 0.1691(3) 0.0306(15) Uani 1 1 d . . . . .
C12 C 0.2586(2) 0.4545(10) 0.0997(4) 0.049(2) Uani 1 1 d . . . . .
H12A H 0.2600 0.5273 0.0675 0.073 Uiso 1 1 calc R U . . .
H12B H 0.2792 0.4003 0.1055 0.073 Uiso 1 1 calc R U . . .
H12C H 0.2390 0.3989 0.0815 0.073 Uiso 1 1 calc R U . . .
C13 C 0.22264(18) 0.5942(9) 0.1603(5) 0.0461(19) Uani 1 1 d . . . . .
H13A H 0.2205 0.6311 0.2049 0.069 Uiso 1 1 calc R U . . .
H13B H 0.2234 0.6670 0.1279 0.069 Uiso 1 1 calc R U . . .
H13C H 0.2032 0.5371 0.1426 0.069 Uiso 1 1 calc R U . . .
C14 C 0.2533(2) 0.3957(9) 0.2180(4) 0.0434(19) Uani 1 1 d . . . . .
H14A H 0.2511 0.4304 0.2630 0.065 Uiso 1 1 calc R U . . .
H14B H 0.2336 0.3404 0.1992 0.065 Uiso 1 1 calc R U . . .
H14C H 0.2739 0.3419 0.2232 0.065 Uiso 1 1 calc R U . . .
C15 C 0.36162(14) 0.5283(6) 0.3693(3) 0.0217(12) Uani 1 1 d . . . . .
C16 C 0.37651(15) 0.4149(7) 0.3469(3) 0.0250(13) Uani 1 1 d . . . . .
C17 C 0.37398(19) 0.2945(8) 0.3794(4) 0.0372(17) Uani 1 1 d . . . . .
H17 H 0.3836 0.2168 0.3642 0.045 Uiso 1 1 calc R U . . .
C18 C 0.3575(2) 0.2864(8) 0.4340(4) 0.0406(18) Uani 1 1 d . . . . .
H18 H 0.3562 0.2041 0.4568 0.049 Uiso 1 1 calc R U . . .
C19 C 0.34299(18) 0.3981(8) 0.4547(4) 0.0334(15) Uani 1 1 d . . . . .
H19 H 0.3317 0.3919 0.4921 0.040 Uiso 1 1 calc R U . . .
C20 C 0.34427(15) 0.5199(7) 0.4229(3) 0.0249(13) Uani 1 1 d . . . . .
C21 C 0.32522(18) 0.6364(7) 0.4449(4) 0.0326(15) Uani 1 1 d . . . . .
H21 H 0.3281 0.7141 0.4151 0.039 Uiso 1 1 calc R U . . .
C22 C 0.3397(3) 0.6750(11) 0.5193(5) 0.054(2) Uani 1 1 d . . . . .
H22A H 0.3269 0.7504 0.5323 0.082 Uiso 1 1 calc R U . . .
H22B H 0.3379 0.5992 0.5495 0.082 Uiso 1 1 calc R U . . .
H22C H 0.3634 0.7001 0.5241 0.082 Uiso 1 1 calc R U . . .
C23 C 0.28768(19) 0.6060(9) 0.4342(4) 0.0428(18) Uani 1 1 d . . . . .
H23A H 0.2759 0.6826 0.4488 0.064 Uiso 1 1 calc R U . . .
H23B H 0.2787 0.5879 0.3854 0.064 Uiso 1 1 calc R U . . .
H23C H 0.2843 0.5279 0.4616 0.064 Uiso 1 1 calc R U . . .
C24 C 0.39420(17) 0.4178(7) 0.2853(4) 0.0328(15) Uani 1 1 d . . . . .
H24 H 0.3932 0.5108 0.2672 0.039 Uiso 1 1 calc R U . . .
C25 C 0.4313(2) 0.3792(9) 0.3094(6) 0.054(2) Uani 1 1 d . . . . .
H25A H 0.4420 0.4392 0.3464 0.081 Uiso 1 1 calc R U . . .
H25B H 0.4328 0.2874 0.3265 0.081 Uiso 1 1 calc R U . . .
H25C H 0.4429 0.3862 0.2708 0.081 Uiso 1 1 calc R U . . .
C26 C 0.3768(3) 0.3274(11) 0.2282(5) 0.059(3) Uani 1 1 d . . . . .
H26A H 0.3531 0.3542 0.2138 0.088 Uiso 1 1 calc R U . . .
H26B H 0.3880 0.3340 0.1891 0.088 Uiso 1 1 calc R U . . .
H26C H 0.3779 0.2353 0.2448 0.088 Uiso 1 1 calc R U . . .
Co1A Co 0.53819(5) 0.9892(2) 0.38368(11) 0.0264(5) Uani 0.5 1 d . . P A 1
C28A C 0.5083(2) 0.8501(18) 0.4133(7) 0.038(4) Uani 0.5 1 d G U P A 1
H28A H 0.4846 0.8554 0.4089 0.045 Uiso 0.5 1 calc R U P A 1
C27A C 0.5330(3) 0.895(2) 0.4702(6) 0.038(4) Uani 0.5 1 d G U P A 1
H27A H 0.5285 0.9355 0.5107 0.045 Uiso 0.5 1 calc R U P A 1
C31A C 0.5653(3) 0.8685(17) 0.4561(6) 0.038(4) Uani 0.5 1 d G U P A 1
H31A H 0.5864 0.8883 0.4854 0.045 Uiso 0.5 1 calc R U P A 1
C30A C 0.5607(2) 0.8073(14) 0.3903(6) 0.042(3) Uani 0.5 1 d G U P A 1
H30A H 0.5781 0.7790 0.3680 0.051 Uiso 0.5 1 calc R U P A 1
C29A C 0.5255(3) 0.7960(14) 0.3639(5) 0.047(4) Uani 0.5 1 d G U P A 1
H29A H 0.5152 0.7587 0.3207 0.057 Uiso 0.5 1 calc R U P A 1
C32A C 0.5296(3) 1.1863(13) 0.3963(5) 0.049(4) Uani 0.5 1 d G U P A 1
H32A H 0.5228 1.2249 0.4349 0.059 Uiso 0.5 1 calc R U P A 1
C33A C 0.5079(2) 1.1370(13) 0.3362(6) 0.047(3) Uani 0.5 1 d G U P A 1
H33A H 0.4839 1.1368 0.3276 0.057 Uiso 0.5 1 calc R U P A 1
C34A C 0.5282(3) 1.0881(13) 0.2912(5) 0.046(3) Uani 0.5 1 d G U P A 1
H34A H 0.5202 1.0494 0.2473 0.056 Uiso 0.5 1 calc R U P A 1
C35A C 0.5625(3) 1.1071(13) 0.3235(6) 0.047(3) Uani 0.5 1 d G U P A 1
H35A H 0.5816 1.0834 0.3049 0.056 Uiso 0.5 1 calc R U P A 1
C36A C 0.5634(3) 1.1678(14) 0.3884(5) 0.050(4) Uani 0.5 1 d G U P A 1
H36A H 0.5832 1.1918 0.4209 0.060 Uiso 0.5 1 calc R U P A 1
Co1B Co 0.45993(5) 0.2723(2) 0.58317(11) 0.0260(5) Uani 0.5 1 d . . P B 2
C30B C 0.4596(3) 0.115(2) 0.5200(5) 0.037(4) Uani 0.5 1 d G U P B 2
H30B H 0.4556 0.1168 0.4711 0.044 Uiso 0.5 1 calc R U P B 2
C29B C 0.4915(3) 0.1286(17) 0.5652(7) 0.038(4) Uani 0.5 1 d G U P B 2
H29B H 0.5125 0.1413 0.5520 0.046 Uiso 0.5 1 calc R U P B 2
C28B C 0.4863(2) 0.1200(13) 0.6337(6) 0.041(3) Uani 0.5 1 d G U P B 2
H28B H 0.5033 0.1260 0.6744 0.049 Uiso 0.5 1 calc R U P B 2
C27B C 0.4513(3) 0.1010(14) 0.6308(5) 0.040(3) Uani 0.5 1 d G U P B 2
H27B H 0.4407 0.0920 0.6691 0.048 Uiso 0.5 1 calc R U P B 2
C31B C 0.4348(2) 0.0979(18) 0.5605(6) 0.042(5) Uani 0.5 1 d G U P B 2
H31B H 0.4113 0.0863 0.5435 0.051 Uiso 0.5 1 calc R U P B 2
C34B C 0.4567(4) 0.4364(16) 0.5205(6) 0.068(5) Uani 0.5 1 d G U P B 2
H34B H 0.4560 0.4364 0.4724 0.081 Uiso 0.5 1 calc R U P B 2
C33B C 0.4285(3) 0.4294(15) 0.5526(7) 0.057(4) Uani 0.5 1 d G U P B 2
H33B H 0.4055 0.4238 0.5297 0.068 Uiso 0.5 1 calc R U P B 2
C32B C 0.4406(3) 0.4321(15) 0.6249(6) 0.060(4) Uani 0.5 1 d G U P B 2
H32B H 0.4271 0.4287 0.6589 0.071 Uiso 0.5 1 calc R U P B 2
C36B C 0.4763(3) 0.4408(14) 0.6376(6) 0.059(4) Uani 0.5 1 d G U P B 2
H36B H 0.4910 0.4443 0.6815 0.071 Uiso 0.5 1 calc R U P B 2
C35B C 0.4863(3) 0.4435(15) 0.5730(8) 0.064(4) Uani 0.5 1 d G U P B 2
H35B H 0.5088 0.4491 0.5662 0.077 Uiso 0.5 1 calc R U P B 2
O1S O 0.5034(3) 0.3539(12) 0.4244(6) 0.047(3) Uani 0.5 1 d . U P C 3
C2S C 0.5203(5) 0.467(2) 0.4066(10) 0.053(4) Uani 0.5 1 d . U P C 3
H2SA H 0.5322 0.5128 0.4487 0.064 Uiso 0.5 1 calc R U P C 3
H2SB H 0.5039 0.5299 0.3799 0.064 Uiso 0.5 1 calc R U P C 3
C3S C 0.5450(10) 0.424(3) 0.365(2) 0.127(15) Uani 0.5 1 d . U P C 3
H3SA H 0.5415 0.4743 0.3208 0.153 Uiso 0.5 1 calc R U P C 3
H3SB H 0.5684 0.4391 0.3901 0.153 Uiso 0.5 1 calc R U P C 3
C4S C 0.5386(10) 0.281(3) 0.352(2) 0.113(13) Uani 0.5 1 d . U P C 3
H4SA H 0.5299 0.2662 0.3018 0.136 Uiso 0.5 1 calc R U P C 3
H4SB H 0.5599 0.2308 0.3654 0.136 Uiso 0.5 1 calc R U P C 3
C5S C 0.5143(5) 0.235(2) 0.3901(9) 0.046(3) Uani 0.5 1 d . U P C 3
H5SA H 0.5246 0.1679 0.4247 0.055 Uiso 0.5 1 calc R U P C 3
H5SB H 0.4948 0.1932 0.3590 0.055 Uiso 0.5 1 calc R U P C 3

loop_
_atom_site_aniso_label
_atom_site_aniso_U_11
_atom_site_aniso_U_22
_atom_site_aniso_U_33
_atom_site_aniso_U_23
_atom_site_aniso_U_13
_atom_site_aniso_U_12
Re1 0.01946(16) 0.0190(2) 0.02128(17) 0.00278(10) -0.00311(11) -0.00325(9)
Cl1 0.0426(9) 0.0388(11) 0.0468(10) -0.0067(8) 0.0220(8) -0.0096(7)
Cl2 0.0320(8) 0.0372(10) 0.0339(9) 0.0116(7) -0.0109(7) -0.0047(6)
Cl3 0.0399(9) 0.0277(10) 0.0652(12) -0.0118(8) 0.0181(8) -0.0026(7)
Cl4 0.0255(7) 0.0234(9) 0.0531(10) 0.0049(7) -0.0018(7) -0.0049(6)
O1 0.024(2) 0.025(3) 0.036(3) 0.010(2) -0.0071(18) -0.0096(18)
N1 0.021(2) 0.017(3) 0.017(2) 0.0027(19) 0.0015(18) 0.0024(19)
C1 0.020(3) 0.021(3) 0.018(3) 0.000(2) 0.000(2) 0.000(2)
C2 0.026(3) 0.017(3) 0.021(3) 0.002(2) 0.002(2) -0.001(2)
C3 0.019(3) 0.030(4) 0.022(3) -0.007(3) 0.001(2) -0.003(2)
C4 0.019(3) 0.035(4) 0.022(3) 0.002(3) -0.001(2) 0.000(2)
C5 0.021(3) 0.029(4) 0.022(3) 0.006(2) 0.000(2) 0.001(2)
C6 0.020(3) 0.022(3) 0.025(3) 0.003(2) -0.001(2) -0.003(2)
C7 0.028(3) 0.036(4) 0.024(3) 0.008(3) 0.003(3) 0.000(3)
C8 0.044(4) 0.041(5) 0.029(4) 0.016(3) -0.007(3) 0.001(3)
C9 0.048(4) 0.029(4) 0.038(4) 0.009(3) 0.001(3) -0.003(3)
C10 0.032(4) 0.065(6) 0.038(4) 0.025(4) 0.008(3) 0.004(4)
C11 0.024(3) 0.036(4) 0.029(3) -0.005(3) 0.000(3) -0.012(3)
C12 0.059(5) 0.049(6) 0.036(4) -0.011(4) 0.003(4) -0.015(4)
C13 0.028(3) 0.046(5) 0.060(5) -0.001(4) -0.002(3) -0.004(3)
C14 0.037(4) 0.049(5) 0.040(4) -0.002(4) -0.003(3) -0.023(4)
C15 0.016(3) 0.020(3) 0.026(3) 0.003(2) -0.001(2) -0.004(2)
C16 0.025(3) 0.019(3) 0.030(3) 0.002(2) 0.001(2) 0.002(2)
C17 0.036(4) 0.025(4) 0.049(4) 0.000(3) 0.006(3) 0.005(3)
C18 0.046(4) 0.028(4) 0.048(5) 0.015(3) 0.010(4) 0.001(3)
C19 0.036(3) 0.036(4) 0.028(3) 0.007(3) 0.005(3) -0.001(3)
C20 0.027(3) 0.020(3) 0.026(3) -0.001(2) 0.000(2) -0.005(2)
C21 0.037(4) 0.024(4) 0.040(4) -0.004(3) 0.015(3) 0.003(3)
C22 0.065(6) 0.062(6) 0.042(5) -0.009(4) 0.023(4) -0.008(5)
C23 0.039(4) 0.044(5) 0.049(4) 0.012(4) 0.017(3) 0.009(3)
C24 0.034(3) 0.024(4) 0.045(4) -0.006(3) 0.016(3) 0.003(3)
C25 0.034(4) 0.037(5) 0.096(7) 0.008(5) 0.025(4) 0.006(3)
C26 0.066(6) 0.064(7) 0.052(5) -0.026(5) 0.026(5) -0.013(5)
Co1A 0.0209(9) 0.0283(13) 0.0293(11) -0.0007(9) 0.0035(8) -0.0033(9)
C28A 0.030(6) 0.039(9) 0.042(7) 0.012(7) 0.003(5) -0.006(5)
C27A 0.028(6) 0.046(11) 0.039(6) 0.005(7) 0.006(5) 0.004(6)
C31A 0.029(6) 0.044(11) 0.040(6) 0.010(7) 0.004(4) -0.003(5)
C30A 0.037(6) 0.047(9) 0.042(6) 0.008(6) 0.009(5) -0.001(5)
C29A 0.041(6) 0.053(10) 0.048(7) 0.002(6) 0.009(5) -0.009(6)
C32A 0.063(7) 0.035(9) 0.048(7) -0.002(6) 0.010(5) -0.003(6)
C33A 0.061(7) 0.030(8) 0.050(7) 0.008(5) 0.010(5) -0.005(5)
C34A 0.065(7) 0.034(8) 0.040(6) 0.003(5) 0.009(5) -0.009(6)
C35A 0.057(7) 0.040(9) 0.045(7) 0.002(6) 0.014(5) -0.006(5)
C36A 0.063(7) 0.036(9) 0.050(7) 0.002(6) 0.010(5) -0.007(6)
Co1B 0.0247(10) 0.0227(12) 0.0281(11) 0.0015(9) -0.0005(8) 0.0046(8)
C30B 0.039(7) 0.030(10) 0.041(6) 0.003(5) 0.005(5) 0.005(6)
C29B 0.037(6) 0.029(10) 0.047(7) -0.001(6) 0.005(5) 0.005(5)
C28B 0.040(6) 0.034(9) 0.045(6) 0.003(5) 0.002(4) 0.006(5)
C27B 0.047(6) 0.021(9) 0.052(6) 0.006(5) 0.012(5) 0.004(6)
C31B 0.036(6) 0.040(12) 0.050(7) 0.008(7) 0.009(5) -0.002(5)
C34B 0.078(8) 0.047(12) 0.081(8) 0.000(7) 0.022(6) 0.005(7)
C33B 0.064(7) 0.033(10) 0.071(8) 0.003(6) 0.010(6) 0.009(6)
C32B 0.078(8) 0.032(10) 0.069(8) -0.003(6) 0.017(6) 0.011(6)
C36B 0.075(8) 0.014(8) 0.084(8) -0.010(6) 0.007(6) 0.005(6)
C35B 0.074(8) 0.024(10) 0.095(9) -0.007(7) 0.019(6) 0.008(6)
O1S 0.052(6) 0.040(6) 0.049(6) 0.005(4) 0.011(5) 0.000(4)
C2S 0.069(10) 0.043(7) 0.048(9) 0.001(6) 0.014(7) -0.008(6)
C3S 0.18(2) 0.055(9) 0.19(3) -0.022(11) 0.14(3) -0.033(11)
C4S 0.16(2) 0.049(9) 0.17(3) -0.021(11) 0.13(3) -0.032(10)
C5S 0.043(8) 0.043(7) 0.050(8) 0.004(6) 0.006(7) -0.001(5)

loop_
_atom_type_symbol
_atom_type_description
_atom_type_scat_dispersion_real
_atom_type_scat_dispersion_imag
_atom_type_scat_source
C C 0.0181 0.0091 'International Tables Vol C Tables 4.2.6.8 and 6.1.1.4'
H H 0.0000 0.0000 'International Tables Vol C Tables 4.2.6.8 and 6.1.1.4'
Cl Cl 0.3639 0.7018 'International Tables Vol C Tables 4.2.6.8 and 6.1.1.4'
Co Co -2.3653 3.6143 'International Tables Vol C Tables 4.2.6.8 and 6.1.1.4'
N N 0.0311 0.0180 'International Tables Vol C Tables 4.2.6.8 and 6.1.1.4'
O O 0.0492 0.0322 'International Tables Vol C Tables 4.2.6.8 and 6.1.1.4'
Re Re -5.2083 5.8923 'International Tables Vol C Tables 4.2.6.8 and 6.1.1.4'

loop_
_geom_angle_atom_site_label_1
_geom_angle_atom_site_label_2
_geom_angle_atom_site_label_3
_geom_angle
_geom_angle_site_symmetry_1
_geom_angle_site_symmetry_3
_geom_angle_publ_flag
Cl1 Re1 Cl4 83.96(6) . . ?
Cl2 Re1 Cl1 89.82(7) . . ?
Cl2 Re1 Cl3 91.55(7) . . ?
Cl2 Re1 Cl4 95.76(6) . . ?
Cl3 Re1 Cl1 169.14(7) . . ?
Cl3 Re1 Cl4 85.18(6) . . ?
O1 Re1 Cl1 88.52(16) . . ?
O1 Re1 Cl2 172.44(15) . . ?
O1 Re1 Cl3 91.47(16) . . ?
O1 Re1 Cl4 91.41(14) . . ?
O1 Re1 N1 78.03(19) . . ?
N1 Re1 Cl1 96.27(14) . . ?
N1 Re1 Cl2 94.82(14) . . ?
N1 Re1 Cl3 94.35(14) . . ?
N1 Re1 Cl4 169.42(14) . . ?
C6 O1 Re1 117.7(4) . . ?
C1 N1 Re1 116.4(4) . . ?
C1 N1 C15 114.6(5) . . ?
C15 N1 Re1 129.0(4) . . ?
N1 C1 C2 126.6(6) . . ?
N1 C1 C6 112.7(5) . . ?
C2 C1 C6 120.7(5) . . ?
C1 C2 H2 120.6 . . ?
C3 C2 C1 118.8(6) . . ?
C3 C2 H2 120.6 . . ?
C2 C3 C4 119.4(6) . . ?
C2 C3 C11 122.4(6) . . ?
C4 C3 C11 118.2(6) . . ?
C3 C4 H4 118.0 . . ?
C5 C4 C3 124.0(6) . . ?
C5 C4 H4 118.0 . . ?
C4 C5 C6 115.5(6) . . ?
C4 C5 C7 123.0(6) . . ?
C6 C5 C7 121.5(6) . . ?
O1 C6 C1 115.1(5) . . ?
O1 C6 C5 123.5(6) . . ?
C5 C6 C1 121.4(6) . . ?
C5 C7 C9 108.0(5) . . ?
C5 C7 C10 110.0(6) . . ?
C8 C7 C5 112.4(6) . . ?
C8 C7 C9 109.3(6) . . ?
C8 C7 C10 107.0(6) . . ?
C9 C7 C10 110.2(7) . . ?
C7 C8 H8A 109.5 . . ?
C7 C8 H8B 109.5 . . ?
C7 C8 H8C 109.5 . . ?
H8A C8 H8B 109.5 . . ?
H8A C8 H8C 109.5 . . ?
H8B C8 H8C 109.5 . . ?
C7 C9 H9A 109.5 . . ?
C7 C9 H9B 109.5 . . ?
C7 C9 H9C 109.5 . . ?
H9A C9 H9B 109.5 . . ?
H9A C9 H9C 109.5 . . ?
H9B C9 H9C 109.5 . . ?
C7 C10 H10A 109.5 . . ?
C7 C10 H10B 109.5 . . ?
C7 C10 H10C 109.5 . . ?
H10A C10 H10B 109.5 . . ?
H10A C10 H10C 109.5 . . ?
H10B C10 H10C 109.5 . . ?
C12 C11 C3 108.6(6) . . ?
C12 C11 C13 109.5(7) . . ?
C12 C11 C14 108.1(7) . . ?
C13 C11 C3 109.0(6) . . ?
C14 C11 C3 112.5(6) . . ?
C14 C11 C13 109.1(6) . . ?
C11 C12 H12A 109.5 . . ?
C11 C12 H12B 109.5 . . ?
C11 C12 H12C 109.5 . . ?
H12A C12 H12B 109.5 . . ?
H12A C12 H12C 109.5 . . ?
H12B C12 H12C 109.5 . . ?
C11 C13 H13A 109.5 . . ?
C11 C13 H13B 109.5 . . ?
C11 C13 H13C 109.5 . . ?
H13A C13 H13B 109.5 . . ?
H13A C13 H13C 109.5 . . ?
H13B C13 H13C 109.5 . . ?
C11 C14 H14A 109.5 . . ?
C11 C14 H14B 109.5 . . ?
C11 C14 H14C 109.5 . . ?
H14A C14 H14B 109.5 . . ?
H14A C14 H14C 109.5 . . ?
H14B C14 H14C 109.5 . . ?
C16 C15 N1 118.6(5) . . ?
C20 C15 N1 120.5(6) . . ?
C20 C15 C16 120.6(6) . . ?
C15 C16 C24 122.5(6) . . ?
C17 C16 C15 119.0(6) . . ?
C17 C16 C24 118.5(6) . . ?
C16 C17 H17 119.7 . . ?
C18 C17 C16 120.5(7) . . ?
C18 C17 H17 119.7 . . ?
C17 C18 H18 120.3 . . ?
C19 C18 C17 119.5(7) . . ?
C19 C18 H18 120.3 . . ?
C18 C19 H19 119.0 . . ?
C18 C19 C20 122.0(7) . . ?
C20 C19 H19 119.0 . . ?
C15 C20 C21 122.7(6) . . ?
C19 C20 C15 118.3(6) . . ?
C19 C20 C21 118.9(6) . . ?
C20 C21 H21 107.9 . . ?
C20 C21 C22 111.1(7) . . ?
C20 C21 C23 110.9(6) . . ?
C22 C21 H21 107.9 . . ?
C23 C21 H21 107.9 . . ?
C23 C21 C22 111.1(6) . . ?
C21 C22 H22A 109.5 . . ?
C21 C22 H22B 109.5 . . ?
C21 C22 H22C 109.5 . . ?
H22A C22 H22B 109.5 . . ?
H22A C22 H22C 109.5 . . ?
H22B C22 H22C 109.5 . . ?
C21 C23 H23A 109.5 . . ?
C21 C23 H23B 109.5 . . ?
C21 C23 H23C 109.5 . . ?
H23A C23 H23B 109.5 . . ?
H23A C23 H23C 109.5 . . ?
H23B C23 H23C 109.5 . . ?
C16 C24 H24 108.3 . . ?
C25 C24 C16 109.5(7) . . ?
C25 C24 H24 108.3 . . ?
C26 C24 C16 111.3(6) . . ?
C26 C24 H24 108.3 . . ?
C26 C24 C25 111.1(7) . . ?
C24 C25 H25A 109.5 . . ?
C24 C25 H25B 109.5 . . ?
C24 C25 H25C 109.5 . . ?
H25A C25 H25B 109.5 . . ?
H25A C25 H25C 109.5 . . ?
H25B C25 H25C 109.5 . . ?
C24 C26 H26A 109.5 . . ?
C24 C26 H26B 109.5 . . ?
C24 C26 H26C 109.5 . . ?
H26A C26 H26B 109.5 . . ?
H26A C26 H26C 109.5 . . ?
H26B C26 H26C 109.5 . . ?
C28A Co1A C31A 69.4(4) . . ?
C28A Co1A C30A 69.2(4) . . ?
C28A Co1A C29A 41.2(3) . . ?
C28A Co1A C32A 120.9(5) . . ?
C28A Co1A C33A 107.5(5) . . ?
C28A Co1A C34A 125.2(5) . . ?
C28A Co1A C35A 162.0(5) . . ?
C28A Co1A C36A 156.2(5) . . ?
C27A Co1A C28A 41.3(3) . . ?
C27A Co1A C31A 41.2(3) . . ?
C27A Co1A C30A 69.2(4) . . ?
C27A Co1A C29A 69.4(4) . . ?
C27A Co1A C32A 107.7(6) . . ?
C27A Co1A C33A 125.6(5) . . ?
C27A Co1A C34A 162.9(5) . . ?
C27A Co1A C35A 155.3(5) . . ?
C27A Co1A C36A 120.6(5) . . ?
C31A Co1A C30A 40.9(3) . . ?
C31A Co1A C29A 69.1(3) . . ?
C31A Co1A C32A 125.3(5) . . ?
C31A Co1A C33A 163.0(5) . . ?
C31A Co1A C34A 154.7(5) . . ?
C31A Co1A C35A 120.0(5) . . ?
C31A Co1A C36A 107.3(5) . . ?
C30A Co1A C34A 119.8(5) . . ?
C30A Co1A C35A 107.0(4) . . ?
C30A Co1A C36A 124.7(5) . . ?
C29A Co1A C30A 40.9(3) . . ?
C29A Co1A C32A 156.0(5) . . ?
C29A Co1A C33A 120.3(5) . . ?
C29A Co1A C34A 107.1(4) . . ?
C29A Co1A C35A 124.6(5) . . ?
C29A Co1A C36A 161.5(5) . . ?
C32A Co1A C30A 162.1(5) . . ?
C32A Co1A C34A 68.4(3) . . ?
C32A Co1A C35A 68.1(3) . . ?
C32A Co1A C36A 40.6(2) . . ?
C33A Co1A C30A 155.1(5) . . ?
C33A Co1A C32A 40.9(2) . . ?
C33A Co1A C34A 40.7(2) . . ?
C33A Co1A C35A 68.1(3) . . ?
C33A Co1A C36A 68.3(3) . . ?
C34A Co1A C35A 40.3(2) . . ?
C34A Co1A C36A 68.0(3) . . ?
C36A Co1A C35A 40.3(2) . . ?
Co1A C28A H28A 126.3 . . ?
C27A C28A Co1A 69.3(5) . . ?
C27A C28A H28A 126.0 . . ?
C29A C28A Co1A 70.0(5) . . ?
C29A C28A H28A 126.0 . . ?
C29A C28A C27A 108.0 . . ?
Co1A C27A H27A 126.3 . . ?
C28A C27A Co1A 69.4(5) . . ?
C28A C27A H27A 126.0 . . ?
C31A C27A Co1A 69.9(5) . . ?
C31A C27A C28A 108.0 . . ?
C31A C27A H27A 126.0 . . ?
Co1A C31A H31A 126.8 . . ?
C27A C31A Co1A 68.9(6) . . ?
C27A C31A H31A 126.0 . . ?
C27A C31A C30A 108.0 . . ?
C30A C31A Co1A 69.9(5) . . ?
C30A C31A H31A 126.0 . . ?
Co1A C30A H30A 127.2 . . ?
C31A C30A Co1A 69.2(5) . . ?
C31A C30A H30A 126.0 . . ?
C31A C30A C29A 108.0 . . ?
C29A C30A Co1A 69.2(5) . . ?
C29A C30A H30A 126.0 . . ?
Co1A C29A H29A 126.9 . . ?
C28A C29A Co1A 68.9(6) . . ?
C28A C29A C30A 108.0 . . ?
C28A C29A H29A 126.0 . . ?
C30A C29A Co1A 69.8(5) . . ?
C30A C29A H29A 126.0 . . ?
Co1A C32A H32A 125.6 . . ?
C33A C32A Co1A 69.5(5) . . ?
C33A C32A H32A 126.0 . . ?
C33A C32A C36A 108.0 . . ?
C36A C32A Co1A 70.6(5) . . ?
C36A C32A H32A 126.0 . . ?
Co1A C33A H33A 125.5 . . ?
C32A C33A Co1A 69.7(5) . . ?
C32A C33A H33A 126.0 . . ?
C34A C33A Co1A 70.5(5) . . ?
C34A C33A C32A 108.0 . . ?
C34A C33A H33A 126.0 . . ?
Co1A C34A H34A 126.3 . . ?
C33A C34A Co1A 68.9(5) . . ?
C33A C34A H34A 126.0 . . ?
C33A C34A C35A 108.0 . . ?
C35A C34A Co1A 70.4(5) . . ?
C35A C34A H34A 126.0 . . ?
Co1A C35A H35A 126.9 . . ?
C34A C35A Co1A 69.3(5) . . ?
C34A C35A H35A 126.0 . . ?
C34A C35A C36A 108.0 . . ?
C36A C35A Co1A 69.5(5) . . ?
C36A C35A H35A 126.0 . . ?
Co1A C36A H36A 126.4 . . ?
C32A C36A Co1A 68.8(5) . . ?
C32A C36A C35A 108.0 . . ?
C32A C36A H36A 126.0 . . ?
C35A C36A Co1A 70.3(5) . . ?
C35A C36A H36A 126.0 . . ?
C30B Co1B C27B 69.2(4) . . ?
C30B Co1B C31B 41.1(3) . . ?
C30B Co1B C34B 105.2(6) . . ?
C30B Co1B C33B 119.8(6) . . ?
C30B Co1B C32B 156.6(6) . . ?
C30B Co1B C36B 159.7(6) . . ?
C30B Co1B C35B 122.2(6) . . ?
C29B Co1B C30B 41.3(3) . . ?
C29B Co1B C28B 41.4(2) . . ?
C29B Co1B C27B 69.4(3) . . ?
C29B Co1B C31B 69.4(4) . . ?
C29B Co1B C34B 115.7(6) . . ?
C29B Co1B C33B 152.2(6) . . ?
C29B Co1B C32B 162.0(6) . . ?
C29B Co1B C36B 122.7(5) . . ?
C29B Co1B C35B 102.9(5) . . ?
C28B Co1B C30B 69.5(4) . . ?
C28B Co1B C27B 41.1(2) . . ?
C28B Co1B C31B 69.2(3) . . ?
C28B Co1B C34B 150.9(5) . . ?
C28B Co1B C33B 166.3(6) . . ?
C28B Co1B C32B 127.3(5) . . ?
C28B Co1B C36B 106.5(5) . . ?
C28B Co1B C35B 116.8(5) . . ?
C27B Co1B C31B 41.0(3) . . ?
C27B Co1B C34B 165.5(5) . . ?
C27B Co1B C33B 129.7(5) . . ?
C27B Co1B C32B 111.3(5) . . ?
C27B Co1B C36B 121.7(5) . . ?
C27B Co1B C35B 153.9(6) . . ?
C31B Co1B C34B 126.3(6) . . ?
C31B Co1B C33B 110.4(5) . . ?
C31B Co1B C32B 123.7(5) . . ?
C31B Co1B C36B 157.8(6) . . ?
C31B Co1B C35B 161.3(6) . . ?
C34B Co1B C35B 40.4(3) . . ?
C33B Co1B C34B 40.6(3) . . ?
C33B Co1B C36B 68.4(3) . . ?
C33B Co1B C35B 68.2(3) . . ?
C32B Co1B C34B 68.3(3) . . ?
C32B Co1B C33B 40.8(2) . . ?
C32B Co1B C36B 40.7(2) . . ?
C32B Co1B C35B 68.3(3) . . ?
C36B Co1B C34B 68.2(3) . . ?
C36B Co1B C35B 40.5(2) . . ?
Co1B C30B H30B 126.7 . . ?
C29B C30B Co1B 68.9(5) . . ?
C29B C30B H30B 126.0 . . ?
C29B C30B C31B 108.0 . . ?
C31B C30B Co1B 70.0(5) . . ?
C31B C30B H30B 126.0 . . ?
Co1B C29B H29B 126.3 . . ?
C30B C29B Co1B 69.8(6) . . ?
C30B C29B H29B 126.0 . . ?
C30B C29B C28B 108.0 . . ?
C28B C29B Co1B 69.6(5) . . ?
C28B C29B H29B 126.0 . . ?
Co1B C28B H28B 126.5 . . ?
C29B C28B Co1B 69.1(5) . . ?
C29B C28B H28B 126.0 . . ?
C27B C28B Co1B 70.0(5) . . ?
C27B C28B C29B 108.0 . . ?
C27B C28B H28B 126.0 . . ?
Co1B C27B H27B 127.1 . . ?
C28B C27B Co1B 68.9(5) . . ?
C28B C27B H27B 126.0 . . ?
C28B C27B C31B 108.0 . . ?
C31B C27B Co1B 69.6(6) . . ?
C31B C27B H27B 126.0 . . ?
Co1B C31B H31B 127.2 . . ?
C30B C31B Co1B 69.0(5) . . ?
C30B C31B H31B 126.0 . . ?
C27B C31B Co1B 69.4(5) . . ?
C27B C31B C30B 108.0 . . ?
C27B C31B H31B 126.0 . . ?
Co1B C34B H34B 126.4 . . ?
C33B C34B Co1B 69.2(5) . . ?
C33B C34B H34B 126.0 . . ?
C33B C34B C35B 108.0 . . ?
C35B C34B Co1B 69.9(5) . . ?
C35B C34B H34B 126.0 . . ?
Co1B C33B H33B 125.9 . . ?
C34B C33B Co1B 70.2(5) . . ?
C34B C33B H33B 126.0 . . ?
C34B C33B C32B 108.0 . . ?
C32B C33B Co1B 69.4(5) . . ?
C32B C33B H33B 126.0 . . ?
Co1B C32B H32B 125.7 . . ?
C33B C32B Co1B 69.8(5) . . ?
C33B C32B H32B 126.0 . . ?
C33B C32B C36B 108.0 . . ?
C36B C32B Co1B 70.0(5) . . ?
C36B C32B H32B 126.0 . . ?
Co1B C36B H36B 126.1 . . ?
C32B C36B Co1B 69.3(5) . . ?
C32B C36B H36B 126.0 . . ?
C35B C36B Co1B 70.2(6) . . ?
C35B C36B C32B 108.0 . . ?
C35B C36B H36B 126.0 . . ?
Co1B C35B H35B 126.5 . . ?
C34B C35B Co1B 69.7(5) . . ?
C34B C35B H35B 126.0 . . ?
C36B C35B Co1B 69.3(5) . . ?
C36B C35B C34B 108.0 . . ?
C36B C35B H35B 126.0 . . ?
C2S O1S C5S 109.2(13) . . ?
O1S C2S H2SA 109.9 . . ?
O1S C2S H2SB 109.9 . . ?
O1S C2S C3S 108.9(18) . . ?
H2SA C2S H2SB 108.3 . . ?
C3S C2S H2SA 109.9 . . ?
C3S C2S H2SB 109.9 . . ?
C2S C3S H3SA 110.6 . . ?
C2S C3S H3SB 110.6 . . ?
H3SA C3S H3SB 108.8 . . ?
C4S C3S C2S 105(2) . . ?
C4S C3S H3SA 110.6 . . ?
C4S C3S H3SB 110.6 . . ?
C3S C4S H4SA 109.7 . . ?
C3S C4S H4SB 109.7 . . ?
H4SA C4S H4SB 108.2 . . ?
C5S C4S C3S 110(2) . . ?
C5S C4S H4SA 109.7 . . ?
C5S C4S H4SB 109.7 . . ?
O1S C5S H5SA 110.5 . . ?
O1S C5S H5SB 110.5 . . ?
C4S C5S O1S 106.2(17) . . ?
C4S C5S H5SA 110.5 . . ?
C4S C5S H5SB 110.5 . . ?
H5SA C5S H5SB 108.7 . . ?

loop_
_geom_bond_atom_site_label_1
_geom_bond_atom_site_label_2
_geom_bond_distance
_geom_bond_site_symmetry_2
_geom_bond_publ_flag
Re1 Cl1 2.3696(17) . ?
Re1 Cl2 2.3211(16) . ?
Re1 Cl3 2.3397(18) . ?
Re1 Cl4 2.3841(16) . ?
Re1 O1 1.980(4) . ?
Re1 N1 2.003(5) . ?
O1 C6 1.329(8) . ?
N1 C1 1.372(8) . ?
N1 C15 1.467(8) . ?
C1 C2 1.408(9) . ?
C1 C6 1.414(9) . ?
C2 H2 0.9500 . ?
C2 C3 1.370(9) . ?
C3 C4 1.419(10) . ?
C3 C11 1.540(8) . ?
C4 H4 0.9500 . ?
C4 C5 1.386(9) . ?
C5 C6 1.413(9) . ?
C5 C7 1.528(9) . ?
C7 C8 1.522(9) . ?
C7 C9 1.529(11) . ?
C7 C10 1.550(9) . ?
C8 H8A 0.9800 . ?
C8 H8B 0.9800 . ?
C8 H8C 0.9800 . ?
C9 H9A 0.9800 . ?
C9 H9B 0.9800 . ?
C9 H9C 0.9800 . ?
C10 H10A 0.9800 . ?
C10 H10B 0.9800 . ?
C10 H10C 0.9800 . ?
C11 C12 1.525(10) . ?
C11 C13 1.540(11) . ?
C11 C14 1.531(11) . ?
C12 H12A 0.9800 . ?
C12 H12B 0.9800 . ?
C12 H12C 0.9800 . ?
C13 H13A 0.9800 . ?
C13 H13B 0.9800 . ?
C13 H13C 0.9800 . ?
C14 H14A 0.9800 . ?
C14 H14B 0.9800 . ?
C14 H14C 0.9800 . ?
C15 C16 1.403(9) . ?
C15 C20 1.391(9) . ?
C16 C17 1.386(10) . ?
C16 C24 1.538(9) . ?
C17 H17 0.9500 . ?
C17 C18 1.385(12) . ?
C18 H18 0.9500 . ?
C18 C19 1.368(12) . ?
C19 H19 0.9500 . ?
C19 C20 1.383(10) . ?
C20 C21 1.515(9) . ?
C21 H21 1.0000 . ?
C21 C22 1.525(12) . ?
C21 C23 1.522(10) . ?
C22 H22A 0.9800 . ?
C22 H22B 0.9800 . ?
C22 H22C 0.9800 . ?
C23 H23A 0.9800 . ?
C23 H23B 0.9800 . ?
C23 H23C 0.9800 . ?
C24 H24 1.0000 . ?
C24 C25 1.531(10) . ?
C24 C26 1.511(12) . ?
C25 H25A 0.9800 . ?
C25 H25B 0.9800 . ?
C25 H25C 0.9800 . ?
C26 H26A 0.9800 . ?
C26 H26B 0.9800 . ?
C26 H26C 0.9800 . ?
Co1A C28A 2.012(16) . ?
Co1A C27A 2.011(16) . ?
Co1A C31A 2.025(14) . ?
Co1A C30A 2.035(14) . ?
Co1A C29A 2.027(14) . ?
Co1A C32A 2.035(13) . ?
Co1A C33A 2.032(12) . ?
Co1A C34A 2.053(12) . ?
Co1A C35A 2.069(12) . ?
Co1A C36A 2.058(13) . ?
C28A H28A 0.9500 . ?
C28A C27A 1.4200 . ?
C28A C29A 1.4200 . ?
C27A H27A 0.9500 . ?
C27A C31A 1.4200 . ?
C31A H31A 0.9500 . ?
C31A C30A 1.4200 . ?
C30A H30A 0.9500 . ?
C30A C29A 1.4200 . ?
C29A H29A 0.9500 . ?
C32A H32A 0.9500 . ?
C32A C33A 1.4200 . ?
C32A C36A 1.4200 . ?
C33A H33A 0.9500 . ?
C33A C34A 1.4200 . ?
C34A H34A 0.9500 . ?
C34A C35A 1.4200 . ?
C35A H35A 0.9500 . ?
C35A C36A 1.4200 . ?
C36A H36A 0.9500 . ?
Co1B C30B 2.018(17) . ?
Co1B C29B 2.006(14) . ?
Co1B C28B 2.013(12) . ?
Co1B C27B 2.028(13) . ?
Co1B C31B 2.031(16) . ?
Co1B C34B 2.054(15) . ?
Co1B C33B 2.042(14) . ?
Co1B C32B 2.036(13) . ?
Co1B C36B 2.046(13) . ?
Co1B C35B 2.057(14) . ?
C30B H30B 0.9500 . ?
C30B C29B 1.4200 . ?
C30B C31B 1.4200 . ?
C29B H29B 0.9500 . ?
C29B C28B 1.4200 . ?
C28B H28B 0.9500 . ?
C28B C27B 1.4200 . ?
C27B H27B 0.9500 . ?
C27B C31B 1.4200 . ?
C31B H31B 0.9500 . ?
C34B H34B 0.9500 . ?
C34B C33B 1.4200 . ?
C34B C35B 1.4200 . ?
C33B H33B 0.9500 . ?
C33B C32B 1.4200 . ?
C32B H32B 0.9500 . ?
C32B C36B 1.4200 . ?
C36B H36B 0.9500 . ?
C36B C35B 1.4200 . ?
C35B H35B 0.9500 . ?
O1S C2S 1.41(2) . ?
O1S C5S 1.49(2) . ?
C2S H2SA 0.9900 . ?
C2S H2SB 0.9900 . ?
C2S C3S 1.49(3) . ?
C3S H3SA 0.9900 . ?
C3S H3SB 0.9900 . ?
C3S C4S 1.47(4) . ?
C4S H4SA 0.9900 . ?
C4S H4SB 0.9900 . ?
C4S C5S 1.44(3) . ?
C5S H5SA 0.9900 . ?
C5S H5SB 0.9900 . ?

loop_
_geom_torsion_atom_site_label_1
_geom_torsion_atom_site_label_2
_geom_torsion_atom_site_label_3
_geom_torsion_atom_site_label_4
_geom_torsion
_geom_torsion_site_symmetry_1
_geom_torsion_site_symmetry_2
_geom_torsion_site_symmetry_3
_geom_torsion_site_symmetry_4
_geom_torsion_publ_flag
Re1 O1 C6 C1 1.0(7) . . . . ?
Re1 O1 C6 C5 -176.2(5) . . . . ?
Re1 N1 C1 C2 -177.4(5) . . . . ?
Re1 N1 C1 C6 3.2(7) . . . . ?
Re1 N1 C15 C16 -93.7(6) . . . . ?
Re1 N1 C15 C20 92.0(6) . . . . ?
N1 C1 C2 C3 -178.3(6) . . . . ?
N1 C1 C6 O1 -2.7(8) . . . . ?
N1 C1 C6 C5 174.6(6) . . . . ?
N1 C15 C16 C17 -174.9(6) . . . . ?
N1 C15 C16 C24 2.2(9) . . . . ?
N1 C15 C20 C19 176.1(6) . . . . ?
N1 C15 C20 C21 -0.4(9) . . . . ?
C1 N1 C15 C16 84.7(7) . . . . ?
C1 N1 C15 C20 -89.6(7) . . . . ?
C1 C2 C3 C4 3.0(9) . . . . ?
C1 C2 C3 C11 -179.5(6) . . . . ?
C2 C1 C6 O1 177.8(6) . . . . ?
C2 C1 C6 C5 -4.9(9) . . . . ?
C2 C3 C4 C5 -3.8(10) . . . . ?
C2 C3 C11 C12 -116.1(7) . . . . ?
C2 C3 C11 C13 124.6(7) . . . . ?
C2 C3 C11 C14 3.5(9) . . . . ?
C3 C4 C5 C6 0.2(10) . . . . ?
C3 C4 C5 C7 178.6(6) . . . . ?
C4 C3 C11 C12 61.4(8) . . . . ?
C4 C3 C11 C13 -57.9(8) . . . . ?
C4 C3 C11 C14 -179.0(6) . . . . ?
C4 C5 C6 O1 -178.9(6) . . . . ?
C4 C5 C6 C1 4.1(9) . . . . ?
C4 C5 C7 C8 -5.6(9) . . . . ?
C4 C5 C7 C9 115.0(7) . . . . ?
C4 C5 C7 C10 -124.6(7) . . . . ?
C6 C1 C2 C3 1.2(9) . . . . ?
C6 C5 C7 C8 172.8(6) . . . . ?
C6 C5 C7 C9 -66.7(8) . . . . ?
C6 C5 C7 C10 53.7(9) . . . . ?
C7 C5 C6 O1 2.7(10) . . . . ?
C7 C5 C6 C1 -174.3(6) . . . . ?
C11 C3 C4 C5 178.6(6) . . . . ?
C15 N1 C1 C2 4.0(8) . . . . ?
C15 N1 C1 C6 -175.4(5) . . . . ?
C15 C16 C17 C18 -1.0(11) . . . . ?
C15 C16 C24 C25 119.0(7) . . . . ?
C15 C16 C24 C26 -117.8(8) . . . . ?
C15 C20 C21 C22 -118.8(7) . . . . ?
C15 C20 C21 C23 117.1(7) . . . . ?
C16 C15 C20 C19 1.9(9) . . . . ?
C16 C15 C20 C21 -174.6(6) . . . . ?
C16 C17 C18 C19 1.4(12) . . . . ?
C17 C16 C24 C25 -63.9(9) . . . . ?
C17 C16 C24 C26 59.4(9) . . . . ?
C17 C18 C19 C20 0.0(12) . . . . ?
C18 C19 C20 C15 -1.6(10) . . . . ?
C18 C19 C20 C21 175.1(7) . . . . ?
C19 C20 C21 C22 64.7(9) . . . . ?
C19 C20 C21 C23 -59.4(9) . . . . ?
C20 C15 C16 C17 -0.6(9) . . . . ?
C20 C15 C16 C24 176.5(6) . . . . ?
C24 C16 C17 C18 -178.3(7) . . . . ?
Co1A C28A C27A C31A -59.5(5) . . . . ?
Co1A C28A C29A C30A 59.1(5) . . . . ?
Co1A C27A C31A C30A -59.1(5) . . . . ?
Co1A C31A C30A C29A -58.5(6) . . . . ?
Co1A C30A C29A C28A -58.5(6) . . . . ?
Co1A C32A C33A C34A -60.3(5) . . . . ?
Co1A C32A C36A C35A 59.6(5) . . . . ?
Co1A C33A C34A C35A -59.8(5) . . . . ?
Co1A C34A C35A C36A -58.8(5) . . . . ?
Co1A C35A C36A C32A -58.7(5) . . . . ?
C28A C27A C31A Co1A 59.1(5) . . . . ?
C28A C27A C31A C30A 0.0 . . . . ?
C27A C28A C29A Co1A -59.1(5) . . . . ?
C27A C28A C29A C30A 0.0 . . . . ?
C27A C31A C30A Co1A 58.5(6) . . . . ?
C27A C31A C30A C29A 0.0 . . . . ?
C31A C30A C29A Co1A 58.5(6) . . . . ?
C31A C30A C29A C28A 0.0 . . . . ?
C29A C28A C27A Co1A 59.5(5) . . . . ?
C29A C28A C27A C31A 0.0 . . . . ?
C32A C33A C34A Co1A 59.8(5) . . . . ?
C32A C33A C34A C35A 0.0 . . . . ?
C33A C32A C36A Co1A -59.6(5) . . . . ?
C33A C32A C36A C35A 0.0 . . . . ?
C33A C34A C35A Co1A 58.8(5) . . . . ?
C33A C34A C35A C36A 0.0 . . . . ?
C34A C35A C36A Co1A 58.7(5) . . . . ?
C34A C35A C36A C32A 0.0 . . . . ?
C36A C32A C33A Co1A 60.3(5) . . . . ?
C36A C32A C33A C34A 0.0 . . . . ?
Co1B C30B C29B C28B 59.3(5) . . . . ?
Co1B C30B C31B C27B -58.6(5) . . . . ?
Co1B C29B C28B C27B 59.4(6) . . . . ?
Co1B C28B C27B C31B 58.8(6) . . . . ?
Co1B C27B C31B C30B 58.3(5) . . . . ?
Co1B C34B C33B C32B 59.4(5) . . . . ?
Co1B C34B C35B C36B -58.9(5) . . . . ?
Co1B C33B C32B C36B 59.8(5) . . . . ?
Co1B C32B C36B C35B 59.7(6) . . . . ?
Co1B C36B C35B C34B 59.2(5) . . . . ?
C30B C29B C28B Co1B -59.4(6) . . . . ?
C30B C29B C28B C27B 0.0 . . . . ?
C29B C30B C31B Co1B 58.6(5) . . . . ?
C29B C30B C31B C27B 0.0 . . . . ?
C29B C28B C27B Co1B -58.8(6) . . . . ?
C29B C28B C27B C31B 0.0 . . . . ?
C28B C27B C31B Co1B -58.3(5) . . . . ?
C28B C27B C31B C30B 0.0 . . . . ?
C31B C30B C29B Co1B -59.3(5) . . . . ?
C31B C30B C29B C28B 0.0 . . . . ?
C34B C33B C32B Co1B -59.8(5) . . . . ?
C34B C33B C32B C36B 0.0 . . . . ?
C33B C34B C35B Co1B 58.9(5) . . . . ?
C33B C34B C35B C36B 0.0 . . . . ?
C33B C32B C36B Co1B -59.7(6) . . . . ?
C33B C32B C36B C35B 0.0 . . . . ?
C32B C36B C35B Co1B -59.2(5) . . . . ?
C32B C36B C35B C34B 0.0 . . . . ?
C35B C34B C33B Co1B -59.4(5) . . . . ?
C35B C34B C33B C32B 0.0 . . . . ?
O1S C2S C3S C4S 7(4) . . . . ?
C2S O1S C5S C4S 0(3) . . . . ?
C2S C3S C4S C5S -7(5) . . . . ?
C3S C4S C5S O1S 4(4) . . . . ?
C5S O1S C2S C3S -5(3) . . . . ?

loop_
_twin_individual_id
_twin_individual_mass_fraction_refined
1 0.888(3)
2 0.112(3)
